data_4084664
loop_
_publ_author_name
'Hiroi, Yuki'
'Komine, Nobuyuki'
'Komiya, Sanshiro'
'Hirano, Masafumi'

_publ_section_title
;
 Regio- and Enantioselective Linear Cross-Dimerizations between Conjugated
 Dienes and Acrylates Catalyzed by New Ru(0) Complexes
;
_journal_issue 22
_journal_name_full Organometallics
_journal_page_first 6604
_journal_paper_doi 10.1021/om500927z
_journal_volume 33
_journal_year 2014
_chemical_formula_moiety 'C30 H28 O Ru'
_chemical_formula_sum 'C30 H28 O Ru'
_chemical_formula_weight 505.62
_space_group_IT_number 14
_symmetry_cell_setting monoclinic
_symmetry_Int_Tables_number 14
_symmetry_space_group_name_Hall '-P 2yn'
_symmetry_space_group_name_H-M 'P 1 21/n 1'
_atom_sites_solution_hydrogens geom
_atom_sites_solution_primary direct
_atom_sites_solution_secondary difmap
_cell_angle_alpha 90.0000
_cell_angle_beta 91.374(7)
_cell_angle_gamma 90.0000
_cell_formula_units_Z 4
_cell_length_a 8.741(4)
_cell_length_b 11.490(6)
_cell_length_c 22.177(11)
_cell_measurement_reflns_used 5433
_cell_measurement_temperature 200
_cell_measurement_theta_max 27.48
_cell_measurement_theta_min 3.05
_cell_volume 2226.7(19)
_computing_cell_refinement CrystalClear
_computing_data_collection 'CrystalClear (Rigaku Inc., 2007)'
_computing_data_reduction CrystalClear
_computing_molecular_graphics 'CrystalStructure 4.0'
_computing_publication_material 'CrystalStructure 4.0 (Rigaku, 2010)'
_computing_structure_refinement 'SHELXL97 (Sheldrick, 2008)'
_computing_structure_solution 'SIR92 (Altomare, et al., 1994)'
_diffrn_ambient_temperature 200
_diffrn_detector_area_resol_mean 7.314
_diffrn_measured_fraction_theta_full 0.995
_diffrn_measured_fraction_theta_max 0.995
_diffrn_measurement_device_type 'Rigaku Mercury70'
_diffrn_measurement_method \w
_diffrn_radiation_type 'Mo K\a'
_diffrn_radiation_wavelength 0.71075
_diffrn_reflns_av_R_equivalents 0.0337
_diffrn_reflns_limit_h_max 11
_diffrn_reflns_limit_h_min -11
_diffrn_reflns_limit_k_max 14
_diffrn_reflns_limit_k_min -12
_diffrn_reflns_limit_l_max 28
_diffrn_reflns_limit_l_min -28
_diffrn_reflns_number 17251
_diffrn_reflns_theta_full 27.53
_diffrn_reflns_theta_max 27.53
_diffrn_standards_number 0
_exptl_absorpt_coefficient_mu 0.725
_exptl_absorpt_correction_T_max 0.967
_exptl_absorpt_correction_T_min 0.900
_exptl_absorpt_correction_type numerical
_exptl_absorpt_process_details 'NUMABS (Rigaku, 1999)'
_exptl_crystal_colour orange
_exptl_crystal_density_diffrn 1.508
_exptl_crystal_density_method 'not measured'
_exptl_crystal_description prism
_exptl_crystal_F_000 1040.00
_exptl_crystal_size_max 0.292
_exptl_crystal_size_mid 0.224
_exptl_crystal_size_min 0.046
_refine_diff_density_max 1.810
_refine_diff_density_min -0.760
_refine_ls_extinction_method none
_refine_ls_goodness_of_fit_ref 1.060
_refine_ls_hydrogen_treatment constr
_refine_ls_number_parameters 289
_refine_ls_number_reflns 5099
_refine_ls_number_restraints 0
_refine_ls_R_factor_gt 0.0398
_refine_ls_shift/su_max 0.001
_refine_ls_structure_factor_coef Fsqd
_refine_ls_weighting_details 'w = 1/[\s^2^(Fo^2^)+(0.0565P)^2^+0.8719P] where P=(Fo^2^+2Fc^2^)/3'
_refine_ls_weighting_scheme calc
_refine_ls_wR_factor_ref 0.1066
_reflns_number_gt 4091
_reflns_number_total 5099
_reflns_threshold_expression F^2^>2.0\s(F^2^)
_cod_data_source_file om500927z_si_002.cif
_cod_data_source_block HRI1571-1_(Compound_3d)
_cod_depositor_comments 'Adding full bibliography for 4084661--4084666.cif.'
_cod_original_cell_volume 2226.9(19)
_cod_database_code 4084664

loop_
_symmetry_equiv_pos_site_id
_symmetry_equiv_pos_as_xyz
1 +X,+Y,+Z
2 1/2-X,1/2+Y,1/2-Z
3 -X,-Y,-Z
4 1/2+X,1/2-Y,1/2+Z

loop_
_atom_site_label
_atom_site_type_symbol
_atom_site_fract_x
_atom_site_fract_y
_atom_site_fract_z
_atom_site_U_iso_or_equiv
_atom_site_adp_type
_atom_site_occupancy
_atom_site_symmetry_multiplicity
_atom_site_calc_flag
_atom_site_refinement_flags
Ru1 Ru 0.80796(2) 0.22903(2) 0.116087(10) 0.02872(10) Uani 1.0 4 d .
O1 O 0.4402(3) 0.8536(3) 0.06932(11) 0.0553(7) Uani 1.0 4 d .
C1 C 0.6577(3) 0.3346(3) 0.06223(12) 0.0291(7) Uani 1.0 4 d .
C2 C 0.8100(3) 0.3801(3) 0.05940(13) 0.0313(7) Uani 1.0 4 d .
C3 C 0.8559(3) 0.4870(3) 0.09322(13) 0.0293(7) Uani 1.0 4 d .
C4 C 0.8711(3) 0.4772(3) 0.15618(13) 0.0285(6) Uani 1.0 4 d .
C5 C 0.8403(4) 0.3614(3) 0.18290(12) 0.0292(6) Uani 1.0 4 d .
C6 C 0.6877(3) 0.3147(3) 0.18594(12) 0.0294(6) Uani 1.0 4 d .
C7 C 0.5518(3) 0.3794(3) 0.16200(13) 0.0290(6) Uani 1.0 4 d .
C8 C 0.5375(3) 0.3903(3) 0.09919(13) 0.0297(6) Uani 1.0 4 d .
C9 C 0.8871(3) 0.5917(3) 0.06542(14) 0.0361(7) Uani 1.0 4 d .
C10 C 0.9370(4) 0.6869(4) 0.09970(16) 0.0419(8) Uani 1.0 4 d .
C11 C 0.9530(4) 0.6771(3) 0.16155(16) 0.0421(8) Uani 1.0 4 d .
C12 C 0.9180(3) 0.5727(3) 0.18990(14) 0.0355(7) Uani 1.0 4 d .
C13 C 0.4368(4) 0.4195(3) 0.19847(14) 0.0363(7) Uani 1.0 4 d .
C14 C 0.3057(4) 0.4704(4) 0.17294(17) 0.0461(9) Uani 1.0 4 d .
C15 C 0.2924(4) 0.4826(4) 0.11120(16) 0.0438(9) Uani 1.0 4 d .
C16 C 0.4068(4) 0.4434(3) 0.07461(15) 0.0371(7) Uani 1.0 4 d .
C17 C 1.0100(4) 0.1159(3) 0.07868(13) 0.0333(7) Uani 1.0 4 d .
C18 C 0.8671(4) 0.1003(3) 0.04663(15) 0.0394(8) Uani 1.0 4 d .
C19 C 0.7363(4) 0.0573(3) 0.07468(18) 0.0476(9) Uani 1.0 4 d .
C20 C 0.7368(4) 0.0462(4) 0.13794(18) 0.0494(9) Uani 1.0 4 d .
C21 C 0.8705(4) 0.0765(3) 0.17153(16) 0.0411(8) Uani 1.0 4 d .
C22 C 1.0100(4) 0.1026(3) 0.14229(14) 0.0335(7) Uani 1.0 4 d .
C23 C 1.1516(4) 0.1211(3) 0.17611(16) 0.0438(8) Uani 1.0 4 d .
C24 C 1.2818(5) 0.1506(4) 0.1456(2) 0.0559(11) Uani 1.0 4 d .
C25 C 1.2833(4) 0.1525(4) 0.08196(19) 0.0525(10) Uani 1.0 4 d .
C26 C 1.1490(4) 0.1450(3) 0.04902(16) 0.0429(8) Uani 1.0 4 d .
C27 C 0.5579(5) 0.7731(4) 0.08601(17) 0.0474(9) Uani 1.0 4 d .
C28 C 0.5423(5) 0.7491(4) 0.15265(18) 0.0506(10) Uani 1.0 4 d .
C29 C 0.3858(5) 0.8009(5) 0.16730(18) 0.0602(11) Uani 1.0 4 d .
C30 C 0.3162(4) 0.8258(4) 0.10583(17) 0.0528(10) Uani 1.0 4 d .
H1 H 0.6188 0.2969 0.0242 0.0349 Uiso 1.0 4 calc R
H2 H 0.8607 0.3693 0.0198 0.0376 Uiso 1.0 4 calc R
H5 H 0.9102 0.3395 0.2174 0.0350 Uiso 1.0 4 calc R
H6 H 0.6686 0.2658 0.2223 0.0353 Uiso 1.0 4 calc R
H9 H 0.8746 0.5989 0.0229 0.0433 Uiso 1.0 4 calc R
H10 H 0.9599 0.7584 0.0804 0.0502 Uiso 1.0 4 calc R
H11 H 0.9880 0.7416 0.1848 0.0505 Uiso 1.0 4 calc R
H12 H 0.9263 0.5669 0.2326 0.0426 Uiso 1.0 4 calc R
H13 H 0.4471 0.4124 0.2410 0.0436 Uiso 1.0 4 calc R
H14 H 0.2260 0.4965 0.1980 0.0553 Uiso 1.0 4 calc R
H15 H 0.2038 0.5182 0.0938 0.0525 Uiso 1.0 4 calc R
H16 H 0.3965 0.4526 0.0321 0.0445 Uiso 1.0 4 calc R
H18 H 0.8593 0.1234 0.0032 0.0472 Uiso 1.0 4 calc R
H19 H 0.6375 0.0518 0.0512 0.0571 Uiso 1.0 4 calc R
H20 H 0.6388 0.0319 0.1591 0.0593 Uiso 1.0 4 calc R
H21 H 0.8664 0.0821 0.2165 0.0493 Uiso 1.0 4 calc R
H23 H 1.1549 0.1129 0.2188 0.0526 Uiso 1.0 4 calc R
H24 H 1.3723 0.1702 0.1679 0.0670 Uiso 1.0 4 calc R
H25 H 1.3777 0.1590 0.0619 0.0630 Uiso 1.0 4 calc R
H26 H 1.1480 0.1591 0.0068 0.0515 Uiso 1.0 4 calc R
H27A H 0.6598 0.8067 0.0781 0.0569 Uiso 1.0 4 calc R
H27B H 0.5463 0.7002 0.0626 0.0569 Uiso 1.0 4 calc R
H28A H 0.6251 0.7874 0.1765 0.0607 Uiso 1.0 4 calc R
H28B H 0.5448 0.6644 0.1609 0.0607 Uiso 1.0 4 calc R
H29A H 0.3230 0.7446 0.1897 0.0722 Uiso 1.0 4 calc R
H29B H 0.3972 0.8731 0.1913 0.0722 Uiso 1.0 4 calc R
H30A H 0.2609 0.7567 0.0899 0.0634 Uiso 1.0 4 calc R
H30B H 0.2437 0.8918 0.1077 0.0634 Uiso 1.0 4 calc R

loop_
_atom_site_aniso_label
_atom_site_aniso_U_11
_atom_site_aniso_U_22
_atom_site_aniso_U_33
_atom_site_aniso_U_12
_atom_site_aniso_U_13
_atom_site_aniso_U_23
Ru1 0.02590(13) 0.03219(16) 0.02814(14) 0.00363(9) 0.00205(9) -0.00001(9)
O1 0.0534(15) 0.0636(19) 0.0487(15) 0.0080(13) -0.0022(13) 0.0094(13)
C1 0.0249(13) 0.0361(18) 0.0261(13) 0.0035(12) -0.0056(11) 0.0006(12)
C2 0.0268(13) 0.0425(19) 0.0246(13) 0.0042(12) 0.0010(11) -0.0017(12)
C3 0.0192(12) 0.0348(17) 0.0340(15) 0.0020(11) -0.0000(11) 0.0026(12)
C4 0.0183(12) 0.0351(17) 0.0321(15) 0.0025(11) 0.0015(11) -0.0026(12)
C5 0.0312(14) 0.0338(17) 0.0226(13) 0.0037(12) 0.0006(11) -0.0018(12)
C6 0.0288(13) 0.0353(17) 0.0245(13) 0.0039(12) 0.0063(11) 0.0017(12)
C7 0.0240(13) 0.0279(16) 0.0353(15) -0.0004(11) 0.0033(12) -0.0015(12)
C8 0.0212(12) 0.0323(17) 0.0354(15) -0.0012(11) -0.0003(11) -0.0011(13)
C9 0.0243(13) 0.046(2) 0.0382(16) -0.0005(13) 0.0035(12) 0.0086(14)
C10 0.0313(15) 0.0379(19) 0.057(2) -0.0019(14) 0.0068(15) 0.0066(17)
C11 0.0311(15) 0.039(2) 0.056(2) -0.0022(14) 0.0028(15) -0.0102(16)
C12 0.0260(14) 0.044(2) 0.0371(16) -0.0001(13) 0.0052(12) -0.0070(14)
C13 0.0308(15) 0.0398(19) 0.0384(16) -0.0004(13) 0.0033(13) -0.0018(14)
C14 0.0290(15) 0.049(3) 0.060(3) 0.0068(14) 0.0066(15) -0.0117(18)
C15 0.0276(15) 0.044(3) 0.060(3) 0.0082(13) -0.0062(15) -0.0026(16)
C16 0.0269(14) 0.0415(19) 0.0426(17) 0.0012(13) -0.0049(13) 0.0004(14)
C17 0.0375(15) 0.0275(17) 0.0353(16) 0.0058(12) 0.0064(13) -0.0022(13)
C18 0.0476(18) 0.0313(18) 0.0391(17) 0.0066(14) -0.0015(15) -0.0071(14)
C19 0.0359(17) 0.036(2) 0.070(3) 0.0002(14) -0.0047(17) -0.0122(17)
C20 0.0429(19) 0.036(2) 0.070(3) 0.0018(15) 0.0173(18) 0.0041(18)
C21 0.0433(17) 0.037(2) 0.0438(18) 0.0075(14) 0.0106(15) 0.0104(15)
C22 0.0382(15) 0.0244(16) 0.0380(16) 0.0068(12) 0.0032(13) 0.0003(13)
C23 0.0453(18) 0.042(2) 0.0443(19) 0.0081(15) -0.0066(16) -0.0002(15)
C24 0.0419(19) 0.050(3) 0.075(3) -0.0051(17) -0.0128(19) 0.002(2)
C25 0.0379(18) 0.045(3) 0.076(3) -0.0004(15) 0.0171(18) 0.0015(19)
C26 0.0432(18) 0.040(2) 0.0461(19) 0.0045(15) 0.0126(15) 0.0026(15)
C27 0.0446(19) 0.051(3) 0.047(2) 0.0072(16) -0.0023(16) -0.0047(17)
C28 0.045(2) 0.059(3) 0.048(2) 0.0080(17) -0.0066(17) 0.0047(17)
C29 0.057(3) 0.078(4) 0.046(3) 0.010(3) 0.0066(19) 0.007(2)
C30 0.0386(18) 0.060(3) 0.059(3) 0.0009(17) -0.0044(17) 0.0051(19)

loop_
_atom_type_symbol
_atom_type_description
_atom_type_scat_dispersion_real
_atom_type_scat_dispersion_imag
_atom_type_scat_source
C C 0.0033 0.0016
;
International Tables for Crystallography
(1992, Vol. C, Tables 4.2.6.8 and 6.1.1.4)
;
H H 0.0000 0.0000
;
International Tables for Crystallography
(1992, Vol. C, Table 6.1.1.4)
;
O O 0.0106 0.0060
;
International Tables for Crystallography
(1992, Vol. C, Tables 4.2.6.8 and 6.1.1.4)
;
Ru Ru -1.2594 0.8363
;
International Tables for Crystallography
(1992, Vol. C, Tables 4.2.6.8 and 6.1.1.4)
;

loop_
_geom_angle_atom_site_label_1
_geom_angle_atom_site_label_2
_geom_angle_atom_site_label_3
_geom_angle
_geom_angle_publ_flag
C1 Ru1 C2 39.17(11) yes
C1 Ru1 C5 93.03(12) yes
C1 Ru1 C6 80.60(11) yes
C1 Ru1 C17 124.94(11) yes
C1 Ru1 C18 98.15(12) yes
C1 Ru1 C19 96.22(13) yes
C1 Ru1 C20 118.85(13) yes
C1 Ru1 C21 155.05(12) yes
C1 Ru1 C22 159.99(11) yes
C2 Ru1 C5 80.06(12) yes
C2 Ru1 C6 93.62(12) yes
C2 Ru1 C17 102.89(11) yes
C2 Ru1 C18 97.35(13) yes
C2 Ru1 C19 118.38(13) yes
C2 Ru1 C20 152.85(13) yes
C2 Ru1 C21 165.10(12) yes
C2 Ru1 C22 128.98(11) yes
C5 Ru1 C6 39.42(11) yes
C5 Ru1 C17 123.24(11) yes
C5 Ru1 C18 158.72(12) yes
C5 Ru1 C19 159.12(13) yes
C5 Ru1 C20 123.27(13) yes
C5 Ru1 C21 98.76(13) yes
C5 Ru1 C22 100.51(11) yes
C6 Ru1 C17 153.56(11) yes
C6 Ru1 C18 160.79(12) yes
C6 Ru1 C19 124.19(13) yes
C6 Ru1 C20 97.54(14) yes
C6 Ru1 C21 94.70(13) yes
C6 Ru1 C22 119.10(11) yes
C17 Ru1 C18 36.40(12) yes
C17 Ru1 C19 65.05(12) yes
C17 Ru1 C20 76.94(13) yes
C17 Ru1 C21 65.16(12) yes
C17 Ru1 C22 35.07(11) yes
C18 Ru1 C19 36.65(13) yes
C18 Ru1 C20 66.08(14) yes
C18 Ru1 C21 78.30(14) yes
C18 Ru1 C22 64.57(12) yes
C19 Ru1 C20 36.43(15) yes
C19 Ru1 C21 66.08(14) yes
C19 Ru1 C22 76.09(12) yes
C20 Ru1 C21 37.06(13) yes
C20 Ru1 C22 65.09(12) yes
C21 Ru1 C22 36.35(12) yes
C27 O1 C30 105.4(3) yes
Ru1 C1 C2 70.84(17) yes
Ru1 C1 C8 111.64(19) yes
C2 C1 C8 122.3(3) yes
Ru1 C2 C1 70.00(17) yes
Ru1 C2 C3 112.2(2) yes
C1 C2 C3 121.2(3) yes
C2 C3 C4 116.9(3) yes
C2 C3 C9 123.2(3) yes
C4 C3 C9 119.9(3) yes
C3 C4 C5 117.1(3) yes
C3 C4 C12 119.5(3) yes
C5 C4 C12 123.3(3) yes
Ru1 C5 C4 112.55(19) yes
Ru1 C5 C6 70.13(17) yes
C4 C5 C6 122.0(3) yes
Ru1 C6 C5 70.45(16) yes
Ru1 C6 C7 111.98(19) yes
C5 C6 C7 122.0(3) yes
C6 C7 C8 116.8(3) yes
C6 C7 C13 122.9(3) yes
C8 C7 C13 120.1(3) yes
C1 C8 C7 117.4(3) yes
C1 C8 C16 123.6(3) yes
C7 C8 C16 118.8(3) yes
C3 C9 C10 120.1(3) yes
C9 C10 C11 120.0(4) yes
C10 C11 C12 120.1(4) yes
C4 C12 C11 120.3(3) yes
C7 C13 C14 120.2(3) yes
C13 C14 C15 119.7(3) yes
C14 C15 C16 120.4(3) yes
C8 C16 C15 120.8(3) yes
Ru1 C17 C18 65.94(18) yes
Ru1 C17 C22 72.04(18) yes
Ru1 C17 C26 133.0(3) yes
C18 C17 C22 117.3(3) yes
C18 C17 C26 122.6(3) yes
C22 C17 C26 120.1(3) yes
Ru1 C18 C17 77.66(19) yes
Ru1 C18 C19 73.7(2) yes
C17 C18 C19 122.2(3) yes
Ru1 C19 C18 69.6(2) yes
Ru1 C19 C20 71.3(3) yes
C18 C19 C20 119.3(4) yes
Ru1 C20 C19 72.3(3) yes
Ru1 C20 C21 69.8(2) yes
C19 C20 C21 119.0(4) yes
Ru1 C21 C20 73.2(2) yes
Ru1 C21 C22 77.4(2) yes
C20 C21 C22 121.1(4) yes
Ru1 C22 C17 72.89(18) yes
Ru1 C22 C21 66.22(19) yes
Ru1 C22 C23 131.8(3) yes
C17 C22 C21 119.7(3) yes
C17 C22 C23 118.6(3) yes
C21 C22 C23 121.6(3) yes
C22 C23 C24 119.1(4) yes
C23 C24 C25 121.4(4) yes
C24 C25 C26 120.3(4) yes
C17 C26 C25 119.6(4) yes
O1 C27 C28 106.9(3) yes
C27 C28 C29 103.8(3) yes
C28 C29 C30 103.0(4) yes
O1 C30 C29 105.3(3) yes
Ru1 C1 H1 114.757 no
C2 C1 H1 114.752 no
C8 C1 H1 114.752 no
Ru1 C2 H2 115.116 no
C1 C2 H2 115.116 no
C3 C2 H2 115.118 no
Ru1 C5 H5 114.767 no
C4 C5 H5 114.774 no
C6 C5 H5 114.774 no
Ru1 C6 H6 114.853 no
C5 C6 H6 114.848 no
C7 C6 H6 114.860 no
C3 C9 H9 119.950 no
C10 C9 H9 119.952 no
C9 C10 H10 119.989 no
C11 C10 H10 119.994 no
C10 C11 H11 119.965 no
C12 C11 H11 119.951 no
C4 C12 H12 119.850 no
C11 C12 H12 119.846 no
C7 C13 H13 119.881 no
C14 C13 H13 119.870 no
C13 C14 H14 120.161 no
C15 C14 H14 120.155 no
C14 C15 H15 119.800 no
C16 C15 H15 119.813 no
C8 C16 H16 119.600 no
C15 C16 H16 119.601 no
Ru1 C18 H18 118.882 no
C17 C18 H18 118.875 no
C19 C18 H18 118.876 no
Ru1 C19 H19 119.621 no
C18 C19 H19 119.619 no
C20 C19 H19 119.629 no
Ru1 C20 H20 119.997 no
C19 C20 H20 119.993 no
C21 C20 H20 119.991 no
Ru1 C21 H21 119.426 no
C20 C21 H21 119.428 no
C22 C21 H21 119.429 no
C22 C23 H23 120.446 no
C24 C23 H23 120.447 no
C23 C24 H24 119.273 no
C25 C24 H24 119.293 no
C24 C25 H25 119.863 no
C26 C25 H25 119.876 no
C17 C26 H26 120.200 no
C25 C26 H26 120.196 no
O1 C27 H27A 110.348 no
O1 C27 H27B 110.350 no
C28 C27 H27A 110.337 no
C28 C27 H27B 110.344 no
H27A C27 H27B 108.575 no
C27 C28 H28A 111.005 no
C27 C28 H28B 110.998 no
C29 C28 H28A 111.012 no
C29 C28 H28B 111.004 no
H28A C28 H28B 109.001 no
C28 C29 H29A 111.170 no
C28 C29 H29B 111.163 no
C30 C29 H29A 111.165 no
C30 C29 H29B 111.151 no
H29A C29 H29B 109.106 no
O1 C30 H30A 110.688 no
O1 C30 H30B 110.680 no
C29 C30 H30A 110.674 no
C29 C30 H30B 110.690 no
H30A C30 H30B 108.793 no

loop_
_geom_bond_atom_site_label_1
_geom_bond_atom_site_label_2
_geom_bond_distance
_geom_bond_publ_flag
Ru1 C1 2.133(3) yes
Ru1 C2 2.144(4) yes
Ru1 C5 2.138(3) yes
Ru1 C6 2.134(3) yes
Ru1 C17 2.360(4) yes
Ru1 C18 2.206(4) yes
Ru1 C19 2.259(4) yes
Ru1 C20 2.247(4) yes
Ru1 C21 2.202(4) yes
Ru1 C22 2.349(4) yes
O1 C27 1.426(5) yes
O1 C30 1.405(5) yes
C1 C2 1.433(4) yes
C1 C8 1.493(4) yes
C2 C3 1.489(5) yes
C3 C4 1.404(5) yes
C3 C9 1.382(5) yes
C4 C5 1.483(5) yes
C4 C12 1.384(5) yes
C5 C6 1.441(4) yes
C6 C7 1.488(4) yes
C7 C8 1.401(5) yes
C7 C13 1.385(5) yes
C8 C16 1.394(4) yes
C9 C10 1.396(5) yes
C10 C11 1.380(5) yes
C11 C12 1.392(5) yes
C13 C14 1.394(5) yes
C14 C15 1.379(6) yes
C15 C16 1.379(5) yes
C17 C18 1.433(5) yes
C17 C22 1.419(5) yes
C17 C26 1.435(5) yes
C18 C19 1.405(5) yes
C19 C20 1.409(6) yes
C20 C21 1.414(5) yes
C21 C22 1.426(5) yes
C22 C23 1.447(5) yes
C23 C24 1.381(6) yes
C24 C25 1.411(7) yes
C25 C26 1.370(5) yes
C27 C28 1.513(6) yes
C28 C29 1.534(6) yes
C29 C30 1.507(6) yes
C1 H1 1.000 no
C2 H2 1.000 no
C5 H5 1.000 no
C6 H6 1.000 no
C9 H9 0.950 no
C10 H10 0.950 no
C11 H11 0.950 no
C12 H12 0.950 no
C13 H13 0.950 no
C14 H14 0.950 no
C15 H15 0.950 no
C16 H16 0.950 no
C18 H18 1.000 no
C19 H19 1.000 no
C20 H20 1.000 no
C21 H21 1.000 no
C23 H23 0.950 no
C24 H24 0.950 no
C25 H25 0.950 no
C26 H26 0.950 no
C27 H27A 0.990 no
C27 H27B 0.990 no
C28 H28A 0.990 no
C28 H28B 0.990 no
C29 H29A 0.990 no
C29 H29B 0.990 no
C30 H30A 0.990 no
C30 H30B 0.990 no

loop_
_geom_contact_atom_site_label_1
_geom_contact_atom_site_label_2
_geom_contact_distance
_geom_contact_publ_flag
_geom_contact_site_symmetry_2
C1 C4 3.212(4) no .
C1 C9 3.570(5) no .
C2 C7 3.243(5) no .
C3 C6 3.233(5) no .
C3 C7 3.334(4) no .
C3 C8 3.003(4) no .
C3 C11 2.779(5) no .
C4 C7 3.014(4) no .
C4 C8 3.305(4) no .
C4 C10 2.782(5) no .
C5 C8 3.214(4) no .
C6 C12 3.582(5) no .
C7 C15 2.774(5) no .
C8 C14 2.790(5) no .
C9 C12 2.776(5) no .
C13 C16 2.767(5) no .
C17 C24 2.799(5) no .
C22 C25 2.825(5) no .
C23 C26 2.831(6) no .
O1 C19 3.490(5) no 1_565
C7 C24 3.546(5) no 1_455
C8 C25 3.537(5) no 1_455
C9 C27 3.591(5) no .
C10 C27 3.465(5) no .
C13 C24 3.561(6) no 1_455
C16 C25 3.517(6) no 1_455
C18 C26 3.529(5) no 3_755
C19 O1 3.490(5) no 1_545
C24 C7 3.546(5) no 1_655
C24 C13 3.561(6) no 1_655
C25 C8 3.537(5) no 1_655
C25 C16 3.517(6) no 1_655
C26 C18 3.529(5) no 3_755
C27 C9 3.591(5) no .
C27 C10 3.465(5) no .
O1 H28A 2.9421 no .
O1 H28B 3.0981 no .
O1 H29A 3.1427 no .
O1 H29B 2.7500 no .
C1 H16 2.7246 no .
C1 H18 3.2892 no .
C1 H19 3.2632 no .
C2 H9 2.7047 no .
C2 H18 3.2348 no .
C3 H1 3.3553 no .
C3 H5 3.2590 no .
C3 H10 3.2627 no .
C3 H12 3.2684 no .
C4 H2 3.2671 no .
C4 H6 3.3621 no .
C4 H9 3.2704 no .
C4 H11 3.2636 no .
C5 H12 2.7044 no .
C5 H21 3.3019 no .
C6 H13 2.7016 no .
C6 H20 3.3300 no .
C6 H21 3.1614 no .
C7 H1 3.2655 no .
C7 H5 3.3686 no .
C7 H14 3.2665 no .
C7 H16 3.2645 no .
C8 H2 3.3728 no .
C8 H6 3.2652 no .
C8 H13 3.2717 no .
C8 H15 3.2659 no .
C9 H2 2.7556 no .
C9 H11 3.2625 no .
C10 H12 3.2567 no .
C11 H9 3.2599 no .
C12 H5 2.7495 no .
C12 H10 3.2595 no .
C13 H6 2.7302 no .
C13 H15 3.2557 no .
C14 H16 3.2467 no .
C15 H13 3.2539 no .
C16 H1 2.7589 no .
C16 H14 3.2502 no .
C17 H2 3.4364 no .
C17 H19 3.3798 no .
C17 H21 3.3537 no .
C17 H23 3.3264 no .
C17 H25 3.2820 no .
C18 H1 3.1643 no .
C18 H2 3.1479 no .
C18 H20 3.3256 no .
C18 H26 2.7145 no .
C19 H1 3.1366 no .
C19 H21 3.3300 no .
C20 H6 3.2050 no .
C20 H18 3.3193 no .
C21 H5 3.2040 no .
C21 H6 3.0344 no .
C21 H19 3.3300 no .
C21 H23 2.7063 no .
C22 H5 3.3186 no .
C22 H18 3.3335 no .
C22 H20 3.3740 no .
C22 H24 3.2970 no .
C22 H26 3.3287 no .
C23 H5 3.4180 no .
C23 H21 2.7058 no .
C23 H25 3.2791 no .
C24 H26 3.2673 no .
C25 H23 3.2913 no .
C26 H18 2.7175 no .
C26 H24 3.2545 no .
C27 H29A 3.1370 no .
C27 H29B 2.9846 no .
C27 H30A 2.6067 no .
C27 H30B 3.1145 no .
C28 H30A 2.7978 no .
C28 H30B 3.2209 no .
C29 H27A 3.1437 no .
C29 H27B 2.9760 no .
C30 H27A 3.0882 no .
C30 H27B 2.6722 no .
C30 H28A 3.1210 no .
C30 H28B 2.9681 no .
H1 H2 2.2766 no .
H1 H16 2.6497 no .
H1 H18 2.9431 no .
H1 H19 2.8838 no .
H2 H9 2.6415 no .
H2 H18 2.8495 no .
H2 H26 3.5021 no .
H5 H6 2.2797 no .
H5 H12 2.6385 no .
H5 H21 2.9821 no .
H5 H23 3.3690 no .
H6 H13 2.6068 no .
H6 H20 3.0394 no .
H6 H21 2.7339 no .
H9 H10 2.3448 no .
H10 H11 2.3296 no .
H11 H12 2.3390 no .
H13 H14 2.3446 no .
H14 H15 2.3279 no .
H15 H16 2.3206 no .
H18 H19 2.3817 no .
H18 H26 2.5556 no .
H19 H20 2.4029 no .
H20 H21 2.4057 no .
H21 H23 2.5456 no .
H23 H24 2.3287 no .
H24 H25 2.3547 no .
H25 H26 2.3256 no .
H27A H28A 2.2219 no .
H27A H28B 2.6735 no .
H27A H29B 3.5265 no .
H27A H30A 3.5496 no .
H27B H28A 2.7892 no .
H27B H28B 2.2199 no .
H27B H29A 3.5048 no .
H27B H30A 2.6614 no .
H28A H29A 2.7095 no .
H28A H29B 2.2538 no .
H28B H29A 2.2533 no .
H28B H29B 2.8132 no .
H28B H30A 3.0944 no .
H29A H30A 2.2699 no .
H29A H30B 2.5673 no .
H29B H30A 2.8526 no .
H29B H30B 2.2736 no .
O1 H1 2.7400 no 3_665
O1 H18 3.0512 no 3_665
O1 H19 2.8906 no 1_565
O1 H19 2.9501 no 3_665
O1 H20 3.3182 no 1_565
O1 H25 3.5552 no 1_465
O1 H25 3.3536 no 3_765
C1 H16 3.2458 no 3_665
C1 H25 3.1717 no 1_455
C1 H27B 3.2806 no 3_665
C2 H9 3.3514 no 3_765
C2 H15 3.5912 no 3_665
C2 H16 3.3015 no 3_665
C3 H15 3.0612 no 1_655
C3 H16 3.5759 no 3_665
C4 H14 3.2242 no 1_655
C4 H15 3.2846 no 1_655
C4 H28B 3.5760 no .
C5 H28A 3.2391 no 2_645
C5 H29B 3.5717 no 2_645
C6 H11 3.3901 no 2_645
C6 H12 3.5292 no 2_645
C6 H24 3.2358 no 1_455
C6 H28A 3.4412 no 2_645
C7 H24 2.8755 no 1_455
C7 H28B 3.2758 no .
C8 H16 3.4861 no 3_665
C8 H24 3.3029 no 1_455
C8 H25 3.1053 no 1_455
C8 H28B 3.4340 no .
C9 H2 2.9724 no 3_765
C9 H15 2.9471 no 1_655
C9 H16 3.2911 no 3_665
C9 H26 3.2919 no 3_765
C9 H27A 3.1875 no .
C9 H27B 3.2292 no .
C10 H2 3.2861 no 3_765
C10 H15 3.0377 no 1_655
C10 H26 3.0296 no 3_765
C10 H27A 2.8180 no .
C10 H27B 3.4972 no .
C10 H28A 3.4481 no .
C10 H30A 2.9562 no 1_655
C10 H30B 3.5697 no 1_655
C11 H6 2.9899 no 2_655
C11 H13 3.5563 no 2_655
C11 H14 3.2491 no 1_655
C11 H15 3.2488 no 1_655
C11 H27A 3.4625 no .
C11 H28A 3.1590 no .
C11 H28B 3.5706 no .
C11 H29A 3.3694 no 1_655
C11 H30A 3.2880 no 1_655
C12 H6 3.0598 no 2_655
C12 H14 2.8324 no 1_655
C12 H15 3.3813 no 1_655
C12 H20 3.4295 no 2_655
C12 H21 3.2790 no 2_655
C12 H28A 3.5631 no .
C12 H28B 3.4733 no .
C13 H11 3.3510 no 2_645
C13 H21 3.1390 no 2_655
C13 H23 3.0033 no 2_655
C13 H24 2.9950 no 1_455
C13 H28B 3.0890 no .
C14 H23 2.9206 no 2_655
C14 H24 3.5011 no 1_455
C14 H28B 3.0719 no .
C14 H29A 3.1757 no .
C15 H2 3.5975 no 3_665
C15 H9 3.4126 no 3_665
C15 H27B 3.5294 no .
C15 H28B 3.2148 no .
C15 H29A 3.4848 no .
C15 H30A 3.1955 no .
C16 H9 3.2728 no 3_665
C16 H16 3.1910 no 3_665
C16 H25 3.2888 no 1_455
C16 H27B 3.2065 no .
C16 H27B 3.4936 no 3_665
C16 H28B 3.3851 no .
C17 H18 3.5014 no 3_755
C17 H30B 3.3390 no 1_645
C18 H26 3.2088 no 3_755
C18 H30B 3.5351 no 3_665
C19 H25 3.3515 no 1_455
C19 H26 3.2485 no 3_755
C19 H27A 2.9569 no 1_545
C20 H12 3.2453 no 2_645
C20 H24 3.5665 no 1_455
C20 H27A 3.1220 no 1_545
C20 H28A 3.2509 no 1_545
C21 H12 3.3960 no 2_645
C21 H13 3.1159 no 2_645
C22 H13 3.4009 no 2_645
C22 H30B 3.2717 no 1_645
C23 H13 3.1536 no 2_645
C23 H14 3.2935 no 2_645
C23 H29A 3.2999 no 2_645
C23 H29B 3.5783 no 1_645
C23 H30B 3.1540 no 1_645
C24 H20 3.4129 no 1_655
C24 H29B 3.4881 no 1_645
C24 H30B 3.1060 no 1_645
C25 H19 3.3903 no 1_655
C25 H30B 3.0704 no 1_645
C26 H9 3.3510 no 3_765
C26 H10 3.2015 no 3_765
C26 H18 3.2952 no 3_755
C26 H27A 3.3572 no 3_765
C26 H30B 3.2847 no 1_645
C27 H1 2.9711 no 3_665
C27 H10 3.5226 no .
C27 H19 3.3699 no 1_565
C27 H20 3.4514 no 1_565
C27 H25 3.4313 no 3_765
C27 H26 3.4211 no 3_765
C28 H5 3.0819 no 2_655
C28 H20 3.3597 no 1_565
C28 H21 3.5545 no 2_655
C29 H5 3.1139 no 2_655
C29 H11 3.5738 no 1_455
C29 H20 3.4626 no 1_565
C29 H23 3.3498 no 2_655
C30 H1 3.2723 no 3_665
C30 H10 3.2454 no 1_455
C30 H11 3.5319 no 1_455
C30 H18 2.8917 no 3_665
H1 O1 2.7400 no 3_665
H1 C27 2.9711 no 3_665
H1 C30 3.2723 no 3_665
H1 H16 3.1389 no 3_665
H1 H25 2.7812 no 1_455
H1 H27A 3.4969 no 3_665
H1 H27B 2.3775 no 3_665
H1 H30A 2.8319 no 3_665
H2 C9 2.9724 no 3_765
H2 C10 3.2861 no 3_765
H2 C15 3.5975 no 3_665
H2 H9 2.5479 no 3_765
H2 H10 3.1192 no 3_765
H2 H15 2.8748 no 3_665
H2 H16 3.2318 no 3_665
H2 H30A 3.0044 no 3_665
H5 C28 3.0819 no 2_645
H5 C29 3.1139 no 2_645
H5 H14 3.3352 no 1_655
H5 H20 3.5538 no 2_655
H5 H28A 2.4541 no 2_645
H5 H28B 3.3809 no 2_645
H5 H29A 3.2626 no 2_645
H5 H29B 2.6305 no 2_645
H6 C11 2.9899 no 2_645
H6 C12 3.0599 no 2_645
H6 H11 2.5164 no 2_645
H6 H12 2.6370 no 2_645
H6 H24 3.0367 no 1_455
H6 H28A 2.8564 no 2_645
H9 C2 3.3514 no 3_765
H9 C15 3.4126 no 3_665
H9 C16 3.2728 no 3_665
H9 C26 3.3510 no 3_765
H9 H2 2.5479 no 3_765
H9 H9 3.3334 no 3_765
H9 H15 3.3748 no 1_655
H9 H15 2.9817 no 3_665
H9 H16 2.7056 no 3_665
H9 H26 2.8639 no 3_765
H9 H27A 3.2918 no .
H9 H27B 3.2385 no .
H10 C26 3.2015 no 3_765
H10 C27 3.5226 no .
H10 C30 3.2454 no 1_655
H10 H2 3.1192 no 3_765
H10 H15 3.4960 no 1_655
H10 H18 2.8145 no 3_765
H10 H26 2.3331 no 3_765
H10 H27A 2.6804 no .
H10 H30A 2.6351 no 1_655
H10 H30B 2.9660 no 1_655
H11 C6 3.3901 no 2_655
H11 C13 3.3510 no 2_655
H11 C29 3.5738 no 1_655
H11 C30 3.5319 no 1_655
H11 H6 2.5164 no 2_655
H11 H13 2.6131 no 2_655
H11 H14 3.5094 no 1_655
H11 H24 3.5567 no 2_755
H11 H28A 3.2163 no .
H11 H29A 2.9277 no 1_655
H11 H30A 3.2236 no 1_655
H11 H30B 3.3293 no 1_655
H12 C6 3.5292 no 2_655
H12 C20 3.2453 no 2_655
H12 C21 3.3960 no 2_655
H12 H6 2.6370 no 2_655
H12 H14 2.8638 no 1_655
H12 H20 2.5147 no 2_655
H12 H21 2.8273 no 2_655
H12 H24 3.0321 no 2_755
H12 H29B 3.1721 no 2_645
H13 C11 3.5563 no 2_645
H13 C21 3.1159 no 2_655
H13 C22 3.4009 no 2_655
H13 C23 3.1536 no 2_655
H13 H11 2.6131 no 2_645
H13 H21 2.6970 no 2_655
H13 H23 2.6340 no 2_655
H13 H24 3.2798 no 1_455
H13 H28B 3.5139 no .
H13 H29A 3.4384 no 2_545
H13 H29B 3.4244 no 2_545
H14 C4 3.2242 no 1_455
H14 C11 3.2491 no 1_455
H14 C12 2.8324 no 1_455
H14 C23 3.2935 no 2_655
H14 H5 3.3352 no 1_455
H14 H11 3.5094 no 1_455
H14 H12 2.8638 no 1_455
H14 H23 2.4882 no 2_655
H14 H28B 3.5033 no .
H14 H29A 2.9804 no .
H14 H29B 3.0535 no 2_545
H15 C2 3.5912 no 3_665
H15 C3 3.0612 no 1_455
H15 C4 3.2846 no 1_455
H15 C9 2.9471 no 1_455
H15 C10 3.0377 no 1_455
H15 C11 3.2488 no 1_455
H15 C12 3.3813 no 1_455
H15 H2 2.8748 no 3_665
H15 H9 3.3748 no 1_455
H15 H9 2.9817 no 3_665
H15 H10 3.4960 no 1_455
H15 H29A 3.5033 no .
H15 H30A 2.7871 no .
H16 C1 3.2458 no 3_665
H16 C2 3.3015 no 3_665
H16 C3 3.5759 no 3_665
H16 C8 3.4861 no 3_665
H16 C9 3.2911 no 3_665
H16 C16 3.1910 no 3_665
H16 H1 3.1389 no 3_665
H16 H2 3.2318 no 3_665
H16 H9 2.7056 no 3_665
H16 H16 2.5717 no 3_665
H16 H25 3.4423 no 1_455
H16 H27B 3.1968 no .
H16 H27B 2.7921 no 3_665
H18 O1 3.0512 no 3_665
H18 C17 3.5014 no 3_755
H18 C26 3.2952 no 3_755
H18 C30 2.8917 no 3_665
H18 H10 2.8145 no 3_765
H18 H26 3.2540 no 3_755
H18 H30A 2.6762 no 3_665
H18 H30B 2.6038 no 3_665
H19 O1 2.8906 no 1_545
H19 O1 2.9501 no 3_665
H19 C25 3.3903 no 1_455
H19 C27 3.3699 no 1_545
H19 H19 3.4774 no 3_655
H19 H25 2.5994 no 1_455
H19 H25 3.4876 no 3_755
H19 H26 3.3401 no 3_755
H19 H27A 2.8837 no 1_545
H20 O1 3.3182 no 1_545
H20 C12 3.4295 no 2_645
H20 C24 3.4129 no 1_455
H20 C27 3.4514 no 1_545
H20 C28 3.3597 no 1_545
H20 C29 3.4626 no 1_545
H20 H5 3.5538 no 2_645
H20 H12 2.5147 no 2_645
H20 H24 2.8302 no 1_455
H20 H25 3.4282 no 1_455
H20 H27A 3.1576 no 1_545
H20 H28A 2.8383 no 1_545
H20 H29B 2.8938 no 1_545
H21 C12 3.2790 no 2_645
H21 C13 3.1390 no 2_645
H21 C28 3.5545 no 2_645
H21 H12 2.8273 no 2_645
H21 H13 2.6970 no 2_645
H21 H28A 3.3467 no 2_645
H21 H28B 2.9649 no 2_645
H23 C13 3.0033 no 2_645
H23 C14 2.9206 no 2_645
H23 C29 3.3498 no 2_645
H23 H13 2.6340 no 2_645
H23 H14 2.4882 no 2_645
H23 H28B 3.2775 no 2_645
H23 H29A 2.5359 no 2_645
H23 H29B 3.5368 no 1_645
H24 C6 3.2358 no 1_655
H24 C7 2.8755 no 1_655
H24 C8 3.3029 no 1_655
H24 C13 2.9950 no 1_655
H24 C14 3.5011 no 1_655
H24 C20 3.5665 no 1_655
H24 H6 3.0367 no 1_655
H24 H11 3.5567 no 2_745
H24 H12 3.0321 no 2_745
H24 H13 3.2798 no 1_655
H24 H20 2.8302 no 1_655
H24 H29B 3.4585 no 1_645
H25 O1 3.5552 no 1_645
H25 O1 3.3536 no 3_765
H25 C1 3.1717 no 1_655
H25 C8 3.1053 no 1_655
H25 C16 3.2888 no 1_655
H25 C19 3.3515 no 1_655
H25 C27 3.4313 no 3_765
H25 H1 2.7812 no 1_655
H25 H16 3.4423 no 1_655
H25 H19 2.5994 no 1_655
H25 H19 3.4876 no 3_755
H25 H20 3.4282 no 1_655
H25 H27A 3.1387 no 3_765
H25 H27B 3.2813 no 3_765
H25 H30B 3.4475 no 1_645
H26 C9 3.2919 no 3_765
H26 C10 3.0296 no 3_765
H26 C18 3.2088 no 3_755
H26 C19 3.2485 no 3_755
H26 C27 3.4211 no 3_765
H26 H9 2.8639 no 3_765
H26 H10 2.3331 no 3_765
H26 H18 3.2540 no 3_755
H26 H19 3.3401 no 3_755
H26 H27A 2.5830 no 3_765
H26 H27B 3.5101 no 3_765
H27A C9 3.1875 no .
H27A C10 2.8180 no .
H27A C11 3.4625 no .
H27A C19 2.9569 no 1_565
H27A C20 3.1220 no 1_565
H27A C26 3.3572 no 3_765
H27A H1 3.4969 no 3_665
H27A H9 3.2918 no .
H27A H10 2.6804 no .
H27A H19 2.8837 no 1_565
H27A H20 3.1576 no 1_565
H27A H25 3.1387 no 3_765
H27A H26 2.5830 no 3_765
H27B C1 3.2806 no 3_665
H27B C9 3.2292 no .
H27B C10 3.4972 no .
H27B C15 3.5294 no .
H27B C16 3.2065 no .
H27B C16 3.4936 no 3_665
H27B H1 2.3775 no 3_665
H27B H9 3.2385 no .
H27B H16 3.1968 no .
H27B H16 2.7921 no 3_665
H27B H25 3.2813 no 3_765
H27B H26 3.5101 no 3_765
H28A C5 3.2391 no 2_655
H28A C6 3.4412 no 2_655
H28A C10 3.4481 no .
H28A C11 3.1590 no .
H28A C12 3.5631 no .
H28A C20 3.2509 no 1_565
H28A H5 2.4541 no 2_655
H28A H6 2.8564 no 2_655
H28A H11 3.2163 no .
H28A H20 2.8383 no 1_565
H28A H21 3.3467 no 2_655
H28B C4 3.5760 no .
H28B C7 3.2758 no .
H28B C8 3.4340 no .
H28B C11 3.5706 no .
H28B C12 3.4733 no .
H28B C13 3.0890 no .
H28B C14 3.0719 no .
H28B C15 3.2148 no .
H28B C16 3.3851 no .
H28B H5 3.3809 no 2_655
H28B H13 3.5139 no .
H28B H14 3.5033 no .
H28B H21 2.9649 no 2_655
H28B H23 3.2775 no 2_655
H29A C11 3.3694 no 1_455
H29A C14 3.1757 no .
H29A C15 3.4848 no .
H29A C23 3.2999 no 2_655
H29A H5 3.2626 no 2_655
H29A H11 2.9277 no 1_455
H29A H13 3.4384 no 2_555
H29A H14 2.9804 no .
H29A H15 3.5033 no .
H29A H23 2.5359 no 2_655
H29B C5 3.5717 no 2_655
H29B C23 3.5783 no 1_465
H29B C24 3.4881 no 1_465
H29B H5 2.6305 no 2_655
H29B H12 3.1721 no 2_655
H29B H13 3.4244 no 2_555
H29B H14 3.0535 no 2_555
H29B H20 2.8938 no 1_565
H29B H23 3.5368 no 1_465
H29B H24 3.4585 no 1_465
H30A C10 2.9562 no 1_455
H30A C11 3.2880 no 1_455
H30A C15 3.1955 no .
H30A H1 2.8319 no 3_665
H30A H2 3.0044 no 3_665
H30A H10 2.6351 no 1_455
H30A H11 3.2236 no 1_455
H30A H15 2.7871 no .
H30A H18 2.6762 no 3_665
H30B C10 3.5697 no 1_455
H30B C17 3.3390 no 1_465
H30B C18 3.5351 no 3_665
H30B C22 3.2717 no 1_465
H30B C23 3.1540 no 1_465
H30B C24 3.1060 no 1_465
H30B C25 3.0704 no 1_465
H30B C26 3.2847 no 1_465
H30B H10 2.9660 no 1_455
H30B H11 3.3293 no 1_455
H30B H18 2.6038 no 3_665
H30B H25 3.4475 no 1_465

loop_
_geom_torsion_atom_site_label_1
_geom_torsion_atom_site_label_2
_geom_torsion_atom_site_label_3
_geom_torsion_atom_site_label_4
_geom_torsion
_geom_torsion_publ_flag
C1 Ru1 C2 C1 -0.00(12) no
C1 Ru1 C2 C3 116.6(3) no
C2 Ru1 C1 C2 -0.00(13) no
C2 Ru1 C1 C8 -118.1(3) no
C1 Ru1 C5 C4 -46.15(17) no
C1 Ru1 C5 C6 71.21(13) no
C5 Ru1 C1 C2 70.20(13) no
C5 Ru1 C1 C8 -47.90(17) no
C1 Ru1 C6 C5 -106.61(13) no
C1 Ru1 C6 C7 10.95(17) no
C6 Ru1 C1 C2 107.74(13) no
C6 Ru1 C1 C8 -10.36(16) no
C1 Ru1 C17 C18 -49.00(17) no
C1 Ru1 C17 C22 178.72(11) no
C1 Ru1 C17 C26 64.0(3) no
C17 Ru1 C1 C2 -64.76(16) no
C17 Ru1 C1 C8 177.15(13) no
C1 Ru1 C18 C17 141.31(14) no
C1 Ru1 C18 C19 -89.47(15) no
C18 Ru1 C1 C2 -91.66(13) no
C18 Ru1 C1 C8 150.25(17) no
C1 Ru1 C19 C18 95.31(15) no
C1 Ru1 C19 C20 -132.05(14) no
C19 Ru1 C1 C2 -128.55(13) no
C19 Ru1 C1 C8 113.35(18) no
C1 Ru1 C20 C19 57.44(18) no
C1 Ru1 C20 C21 -171.20(12) no
C20 Ru1 C1 C2 -158.78(13) no
C20 Ru1 C1 C8 83.1(2) no
C1 Ru1 C21 C20 18.5(4) no
C1 Ru1 C21 C22 146.9(2) no
C21 Ru1 C1 C2 -171.4(3) no
C21 Ru1 C1 C8 70.5(4) no
C1 Ru1 C22 C17 -3.1(4) no
C1 Ru1 C22 C21 -137.7(3) no
C1 Ru1 C22 C23 110.3(4) no
C22 Ru1 C1 C2 -62.6(4) no
C22 Ru1 C1 C8 179.3(3) no
C2 Ru1 C5 C4 -9.05(16) no
C2 Ru1 C5 C6 108.32(13) no
C5 Ru1 C2 C1 -107.47(13) no
C5 Ru1 C2 C3 9.09(16) no
C2 Ru1 C6 C5 -69.54(13) no
C2 Ru1 C6 C7 48.02(18) no
C6 Ru1 C2 C1 -70.31(13) no
C6 Ru1 C2 C3 46.25(17) no
C2 Ru1 C17 C18 -84.88(14) no
C2 Ru1 C17 C22 142.84(13) no
C2 Ru1 C17 C26 28.1(3) no
C17 Ru1 C2 C1 130.47(12) no
C17 Ru1 C2 C3 -112.97(16) no
C2 Ru1 C18 C17 101.78(14) no
C2 Ru1 C18 C19 -129.00(14) no
C18 Ru1 C2 C1 93.90(14) no
C18 Ru1 C2 C3 -149.55(17) no
C2 Ru1 C19 C18 61.16(18) no
C2 Ru1 C19 C20 -166.20(12) no
C19 Ru1 C2 C1 62.08(16) no
C19 Ru1 C2 C3 178.64(15) no
C2 Ru1 C20 C19 27.4(4) no
C2 Ru1 C20 C21 158.74(19) no
C20 Ru1 C2 C1 44.0(4) no
C20 Ru1 C2 C3 160.6(3) no
C2 Ru1 C22 C17 -49.24(19) no
C2 Ru1 C22 C21 176.18(12) no
C2 Ru1 C22 C23 64.1(3) no
C22 Ru1 C2 C1 157.00(11) no
C22 Ru1 C2 C3 -86.4(2) no
C5 Ru1 C6 C5 0.00(12) no
C5 Ru1 C6 C7 117.6(3) no
C6 Ru1 C5 C4 -117.4(3) no
C6 Ru1 C5 C6 0.00(13) no
C5 Ru1 C17 C18 -171.34(11) no
C5 Ru1 C17 C22 56.38(17) no
C5 Ru1 C17 C26 -58.3(3) no
C17 Ru1 C5 C4 89.93(18) no
C17 Ru1 C5 C6 -152.71(11) no
C5 Ru1 C18 C17 20.3(4) no
C5 Ru1 C18 C19 149.5(3) no
C18 Ru1 C5 C4 75.7(4) no
C18 Ru1 C5 C6 -167.0(3) no
C5 Ru1 C19 C18 -148.9(3) no
C5 Ru1 C19 C20 -16.3(4) no
C19 Ru1 C5 C4 -162.4(3) no
C19 Ru1 C5 C6 -45.1(4) no
C5 Ru1 C20 C19 173.13(12) no
C5 Ru1 C20 C21 -55.5(2) no
C20 Ru1 C5 C4 -173.94(15) no
C20 Ru1 C5 C6 -56.57(17) no
C5 Ru1 C21 C20 135.79(14) no
C5 Ru1 C21 C22 -95.86(15) no
C21 Ru1 C5 C4 155.89(17) no
C21 Ru1 C5 C6 -86.74(13) no
C5 Ru1 C22 C17 -134.90(13) no
C5 Ru1 C22 C21 90.53(14) no
C5 Ru1 C22 C23 -21.5(3) no
C22 Ru1 C5 C4 119.05(17) no
C22 Ru1 C5 C6 -123.58(12) no
C6 Ru1 C17 C18 147.8(2) no
C6 Ru1 C17 C22 15.5(4) no
C6 Ru1 C17 C26 -99.2(3) no
C17 Ru1 C6 C5 59.5(3) no
C17 Ru1 C6 C7 177.03(17) no
C6 Ru1 C19 C18 178.15(11) no
C6 Ru1 C19 C20 -49.21(19) no
C19 Ru1 C6 C5 162.23(13) no
C19 Ru1 C6 C7 -80.2(3) no
C6 Ru1 C20 C19 140.82(14) no
C6 Ru1 C20 C21 -87.82(16) no
C20 Ru1 C6 C5 135.26(14) no
C20 Ru1 C6 C7 -107.18(19) no
C6 Ru1 C21 C20 96.29(15) no
C6 Ru1 C21 C22 -135.36(14) no
C21 Ru1 C6 C5 98.09(14) no
C21 Ru1 C6 C7 -144.35(18) no
C6 Ru1 C22 C17 -172.15(12) no
C6 Ru1 C22 C21 53.27(16) no
C6 Ru1 C22 C23 -58.8(3) no
C22 Ru1 C6 C5 69.62(16) no
C22 Ru1 C6 C7 -172.82(15) no
C17 Ru1 C18 C17 0.00(13) no
C17 Ru1 C18 C19 129.2(3) no
C18 Ru1 C17 C18 0.00(15) no
C18 Ru1 C17 C22 -132.3(3) no
C18 Ru1 C17 C26 113.0(4) no
C17 Ru1 C19 C18 -30.47(12) no
C17 Ru1 C19 C20 102.17(16) no
C19 Ru1 C17 C18 30.67(14) no
C19 Ru1 C17 C22 -101.61(17) no
C19 Ru1 C17 C26 143.7(3) no
C17 Ru1 C20 C19 -65.48(14) no
C17 Ru1 C20 C21 65.88(15) no
C20 Ru1 C17 C18 67.25(14) no
C20 Ru1 C17 C22 -65.03(15) no
C20 Ru1 C17 C26 -179.7(3) no
C17 Ru1 C21 C20 -101.54(16) no
C17 Ru1 C21 C22 26.81(12) no
C21 Ru1 C17 C18 104.56(16) no
C21 Ru1 C17 C22 -27.72(13) no
C21 Ru1 C17 C26 -142.4(3) no
C17 Ru1 C22 C17 0.00(13) no
C17 Ru1 C22 C21 -134.6(3) no
C17 Ru1 C22 C23 113.4(4) no
C22 Ru1 C17 C18 132.3(3) no
C22 Ru1 C17 C22 0.00(13) no
C22 Ru1 C17 C26 -114.7(3) no
C18 Ru1 C19 C18 0.00(15) no
C18 Ru1 C19 C20 132.6(3) no
C19 Ru1 C18 C17 -129.2(3) no
C19 Ru1 C18 C19 0.00(16) no
C18 Ru1 C20 C19 -28.71(14) no
C18 Ru1 C20 C21 102.65(18) no
C20 Ru1 C18 C17 -100.67(17) no
C20 Ru1 C18 C19 28.55(14) no
C18 Ru1 C21 C20 -65.63(15) no
C18 Ru1 C21 C22 62.72(15) no
C21 Ru1 C18 C17 -63.76(15) no
C21 Ru1 C18 C19 65.46(15) no
C18 Ru1 C22 C17 29.09(13) no
C18 Ru1 C22 C21 -105.49(16) no
C18 Ru1 C22 C23 142.5(3) no
C22 Ru1 C18 C17 -28.08(12) no
C22 Ru1 C18 C19 101.14(16) no
C19 Ru1 C20 C19 -0.00(15) no
C19 Ru1 C20 C21 131.4(3) no
C20 Ru1 C19 C18 -132.6(3) no
C20 Ru1 C19 C20 -0.00(16) no
C19 Ru1 C21 C20 -29.19(14) no
C19 Ru1 C21 C22 99.16(17) no
C21 Ru1 C19 C18 -102.98(17) no
C21 Ru1 C19 C20 29.66(13) no
C19 Ru1 C22 C17 66.19(15) no
C19 Ru1 C22 C21 -68.38(15) no
C19 Ru1 C22 C23 179.6(3) no
C22 Ru1 C19 C18 -65.91(15) no
C22 Ru1 C19 C20 66.73(14) no
C20 Ru1 C21 C20 0.00(17) no
C20 Ru1 C21 C22 128.4(3) no
C21 Ru1 C20 C19 -131.4(3) no
C21 Ru1 C20 C21 0.00(15) no
C20 Ru1 C22 C17 103.17(17) no
C20 Ru1 C22 C21 -31.40(14) no
C20 Ru1 C22 C23 -143.4(3) no
C22 Ru1 C20 C19 -100.53(17) no
C22 Ru1 C20 C21 30.83(13) no
C21 Ru1 C22 C17 134.6(3) no
C21 Ru1 C22 C21 0.00(16) no
C21 Ru1 C22 C23 -112.0(4) no
C22 Ru1 C21 C20 -128.4(3) no
C22 Ru1 C21 C22 -0.00(13) no
C27 O1 C30 C29 41.0(4) no
C30 O1 C27 C28 -33.4(4) no
Ru1 C1 C2 Ru1 0.0 no
Ru1 C1 C2 C3 -104.5(3) no
Ru1 C1 C8 C7 8.3(3) no
Ru1 C1 C8 C16 -166.12(19) no
C2 C1 C8 C7 -72.1(4) no
C2 C1 C8 C16 113.5(3) no
C8 C1 C2 Ru1 104.0(3) no
C8 C1 C2 C3 -0.5(4) no
Ru1 C2 C3 C4 -7.9(3) no
Ru1 C2 C3 C9 170.44(17) no
C1 C2 C3 C4 71.5(4) no
C1 C2 C3 C9 -110.2(3) no
C2 C3 C4 C5 0.1(4) no
C2 C3 C4 C12 178.1(2) no
C2 C3 C9 C10 -176.8(3) no
C4 C3 C9 C10 1.5(4) no
C9 C3 C4 C5 -178.2(3) no
C9 C3 C4 C12 -0.3(4) no
C3 C4 C5 Ru1 7.7(3) no
C3 C4 C5 C6 -72.3(4) no
C3 C4 C12 C11 -1.3(4) no
C5 C4 C12 C11 176.4(3) no
C12 C4 C5 Ru1 -170.1(3) no
C12 C4 C5 C6 109.9(3) no
Ru1 C5 C6 Ru1 0.000(11) no
Ru1 C5 C6 C7 -104.3(3) no
C4 C5 C6 Ru1 104.8(3) no
C4 C5 C6 C7 0.5(4) no
Ru1 C6 C7 C8 -9.9(3) no
Ru1 C6 C7 C13 164.90(19) no
C5 C6 C7 C8 70.1(4) no
C5 C6 C7 C13 -115.1(3) no
C6 C7 C8 C1 1.1(4) no
C6 C7 C8 C16 175.8(3) no
C6 C7 C13 C14 -174.3(3) no
C8 C7 C13 C14 0.4(5) no
C13 C7 C8 C1 -173.9(3) no
C13 C7 C8 C16 0.8(5) no
C1 C8 C16 C15 173.2(3) no
C7 C8 C16 C15 -1.1(5) no
C3 C9 C10 C11 -1.0(5) no
C9 C10 C11 C12 -0.7(5) no
C10 C11 C12 C4 1.8(5) no
C7 C13 C14 C15 -1.2(5) no
C13 C14 C15 C16 0.9(6) no
C14 C15 C16 C8 0.3(5) no
Ru1 C17 C18 Ru1 -0.000(18) no
Ru1 C17 C18 C19 -61.5(3) no
Ru1 C17 C22 Ru1 0.000(19) no
Ru1 C17 C22 C21 48.6(3) no
Ru1 C17 C22 C23 -128.8(3) no
Ru1 C17 C26 C25 97.2(4) no
C18 C17 C22 Ru1 -49.5(3) no
C18 C17 C22 C21 -0.9(5) no
C18 C17 C22 C23 -178.2(3) no
C22 C17 C18 Ru1 52.4(3) no
C22 C17 C18 C19 -9.2(5) no
C18 C17 C26 C25 -176.5(3) no
C26 C17 C18 Ru1 -126.9(3) no
C26 C17 C18 C19 171.6(3) no
C22 C17 C26 C25 4.2(5) no
C26 C17 C22 Ru1 129.8(3) no
C26 C17 C22 C21 178.4(3) no
C26 C17 C22 C23 1.0(5) no
Ru1 C18 C19 Ru1 0.000(13) no
Ru1 C18 C19 C20 -53.1(3) no
C17 C18 C19 Ru1 63.5(3) no
C17 C18 C19 C20 10.4(5) no
Ru1 C19 C20 Ru1 -0.000(14) no
Ru1 C19 C20 C21 -53.6(3) no
C18 C19 C20 Ru1 52.3(3) no
C18 C19 C20 C21 -1.4(5) no
Ru1 C20 C21 Ru1 -0.0 no
Ru1 C20 C21 C22 -63.4(3) no
C19 C20 C21 Ru1 54.8(3) no
C19 C20 C21 C22 -8.6(5) no
Ru1 C21 C22 Ru1 -0.0 no
Ru1 C21 C22 C17 -51.6(3) no
Ru1 C21 C22 C23 125.7(3) no
C20 C21 C22 Ru1 61.3(3) no
C20 C21 C22 C17 9.7(5) no
C20 C21 C22 C23 -173.0(3) no
Ru1 C22 C23 C24 -92.3(4) no
C17 C22 C23 C24 -0.1(5) no
C21 C22 C23 C24 -177.4(3) no
C22 C23 C24 C25 -6.0(6) no
C23 C24 C25 C26 11.5(6) no
C24 C25 C26 C17 -10.4(6) no
O1 C27 C28 C29 12.4(4) no
C27 C28 C29 C30 11.3(4) no
C28 C29 C30 O1 -31.9(5) no

loop_
_cod_changelog_entry_id
_cod_changelog_entry_author
_cod_changelog_entry_date
_cod_changelog_entry_text
1 'Vaitkus, Antanas' 2022-05-07T05:45:00+03:00
;
 Replaced the '&#x009D;' sequences with backslash symbols ('\')
 in multiple data values.
;
